data_7226259
loop_
_publ_author_name
'Blanco, V\'ictor'
'Abella, Dolores'
'Rama, Tamara'
'Alvari\~no, Cristina'
'Garc\'ia, Marcos D.'
'Peinador, Carlos'
'Quintela, Jos\'e Mar\'ia'

_publ_section_title
;
 Guest-induced stereoselective self-assembly of quinoline-containing
 Pd(II) and Pt(II) metallacycles
;
_journal_name_full 'RSC Adv.'
_journal_paper_doi 10.1039/C6RA14909J
_journal_year 2016
_chemical_formula_sum 'C52 H58 N16 O25 Pd2'
_chemical_formula_weight 1519.94
_space_group_crystal_system triclinic
_space_group_IT_number 2
_space_group_name_Hall '-P 1'
_space_group_name_H-M_alt 'P -1'
_symmetry_space_group_name_Hall '-P 1'
_symmetry_space_group_name_H-M 'P -1'
_atom_sites_solution_hydrogens geom
_audit_creation_method SHELXL-2014/7
_audit_update_record
;
2016-07-27 deposited with the CCDC.
2016-08-16 downloaded from the CCDC.
;
_cell_angle_alpha 80.294(3)
_cell_angle_beta 89.934(3)
_cell_angle_gamma 83.204(3)
_cell_formula_units_Z 1
_cell_length_a 9.7510(15)
_cell_length_b 11.3294(18)
_cell_length_c 14.580(2)
_cell_measurement_reflns_used 3126
_cell_measurement_temperature 100(2)
_cell_measurement_theta_max 41.973
_cell_measurement_theta_min 5.670
_cell_volume 1576.2(4)
_computing_cell_refinement 'Bruker SMART'
_computing_data_collection 'Bruker SMART'
_computing_data_reduction 'SAINT V7.12A (Bruker)'
_computing_molecular_graphics 'ORTEP3, Chimera 1.10.2'
_computing_publication_material 'ORTEP3, Chimera 1.10.2'
_computing_structure_refinement 'SHELXL-2014/7 (Sheldrick, 2014)'
_computing_structure_solution 'SHELXT-2014 (Sheldrick, 2014)'
_diffrn_ambient_temperature 100(2)
_diffrn_measured_fraction_theta_full 0.990
_diffrn_measured_fraction_theta_max 0.980
_diffrn_measurement_device_type 'Bruker X8 Apex'
_diffrn_radiation_type MoK\a
_diffrn_radiation_wavelength 0.71073
_diffrn_reflns_av_R_equivalents 0.0712
_diffrn_reflns_av_unetI/netI 0.1042
_diffrn_reflns_Laue_measured_fraction_full 0.990
_diffrn_reflns_Laue_measured_fraction_max 0.980
_diffrn_reflns_limit_h_max 13
_diffrn_reflns_limit_h_min -10
_diffrn_reflns_limit_k_max 15
_diffrn_reflns_limit_k_min -15
_diffrn_reflns_limit_l_max 19
_diffrn_reflns_limit_l_min -19
_diffrn_reflns_number 21927
_diffrn_reflns_point_group_measured_fraction_full 0.990
_diffrn_reflns_point_group_measured_fraction_max 0.980
_diffrn_reflns_theta_full 25.242
_diffrn_reflns_theta_max 28.462
_diffrn_reflns_theta_min 1.417
_exptl_absorpt_coefficient_mu 0.665
_exptl_absorpt_correction_T_max 0.9614
_exptl_absorpt_correction_T_min 0.6114
_exptl_absorpt_correction_type multi-scan
_exptl_crystal_colour orange
_exptl_crystal_density_diffrn 1.601
_exptl_crystal_description prism
_exptl_crystal_F_000 774
_exptl_crystal_size_max 0.240
_exptl_crystal_size_mid 0.138
_exptl_crystal_size_min 0.060
_refine_diff_density_max 1.617
_refine_diff_density_min -1.138
_refine_diff_density_rms 0.153
_refine_ls_extinction_method none
_refine_ls_goodness_of_fit_ref 1.047
_refine_ls_hydrogen_treatment constr
_refine_ls_matrix_type full
_refine_ls_number_parameters 506
_refine_ls_number_reflns 7797
_refine_ls_number_restraints 72
_refine_ls_restrained_S_all 1.058
_refine_ls_R_factor_all 0.1237
_refine_ls_R_factor_gt 0.0697
_refine_ls_shift/su_max 0.001
_refine_ls_shift/su_mean 0.000
_refine_ls_structure_factor_coef Fsqd
_refine_ls_weighting_details 'w=1/[\s^2^(Fo^2^)+(0.1137P)^2^+0.3410P] where P=(Fo^2^+2Fc^2^)/3'
_refine_ls_weighting_scheme calc
_refine_ls_wR_factor_gt 0.1710
_refine_ls_wR_factor_ref 0.2127
_reflns_Friedel_coverage 0.000
_reflns_number_gt 4887
_reflns_number_total 7797
_reflns_threshold_expression 'I > 2\s(I)'
_cod_data_source_file c6ra14909j2.cif
_cod_data_source_block shelx
_cod_database_code 7226259
_shelx_shelxl_version_number 2014/7
_shelx_space_group_comment
;
The symmetry employed for this shelxl refinement is uniquely defined
by the following loop, which should always be used as a source of
symmetry information in preference to the above space-group names.
They are only intended as comments.
;
_shelx_estimated_absorpt_t_min 0.857
_shelx_estimated_absorpt_t_max 0.961

loop_
_space_group_symop_operation_xyz
'x, y, z'
'-x, -y, -z'

loop_
_atom_site_label
_atom_site_type_symbol
_atom_site_fract_x
_atom_site_fract_y
_atom_site_fract_z
_atom_site_U_iso_or_equiv
_atom_site_adp_type
_atom_site_occupancy
_atom_site_site_symmetry_order
_atom_site_calc_flag
_atom_site_refinement_flags_posn
_atom_site_refinement_flags_adp
_atom_site_refinement_flags_occupancy
_atom_site_disorder_assembly
_atom_site_disorder_group
C11 C 0.1430(6) 0.2943(5) 0.5667(4) 0.0350(13) Uani 1 1 d . . . . .
H11 H 0.0529 0.2820 0.5881 0.042 Uiso 1 1 calc R U . . .
C12 C 0.1786(6) 0.2700(5) 0.4802(4) 0.0355(13) Uani 1 1 d . . . . .
H12 H 0.1141 0.2412 0.4431 0.043 Uiso 1 1 calc R U . . .
N2 N 0.9716(17) 0.0341(15) 0.4713(10) 0.066(4) Uani 0.5 1 d . . P A 1
C7 C 0.3095(6) 0.2878(5) 0.4471(4) 0.0320(12) Uani 1 1 d . . . . .
C8 C 0.3979(7) 0.3316(5) 0.5035(4) 0.0379(14) Uani 1 1 d . . . . .
H8 H 0.4875 0.3469 0.4828 0.045 Uiso 1 1 calc R U . . .
C9 C 0.3559(6) 0.3529(5) 0.5892(4) 0.0361(13) Uani 1 1 d . . . . .
H9 H 0.4187 0.3821 0.6272 0.043 Uiso 1 1 calc R U . . .
C6 C 0.3290(7) 0.1479(6) 0.2301(4) 0.0451(16) Uani 1 1 d . . . . .
H6 H 0.2803 0.0953 0.2017 0.054 Uiso 1 1 calc R U . . .
C5 C 0.2847(6) 0.1799(6) 0.3124(4) 0.0393(14) Uani 1 1 d . . . . .
H5 H 0.2054 0.1492 0.3406 0.047 Uiso 1 1 calc R U . . .
C7AA C 0.3536(6) 0.2564(5) 0.3554(4) 0.0343(13) Uani 1 1 d . . . . .
C3 C 0.4662(8) 0.3012(6) 0.3096(4) 0.0462(16) Uani 1 1 d . . . . .
H3 H 0.5152 0.3558 0.3356 0.055 Uiso 1 1 calc R U . . .
C2 C 0.5073(8) 0.2665(6) 0.2264(5) 0.0486(17) Uani 1 1 d . . . . .
H2 H 0.5845 0.2977 0.1955 0.058 Uiso 1 1 calc R U . . .
C17 C 0.4926(8) 0.1492(6) 0.1020(4) 0.0498(18) Uani 1 1 d . . . . .
H17A H 0.5544 0.2058 0.0702 0.060 Uiso 1 1 calc R U . . .
H17B H 0.4143 0.1476 0.0592 0.060 Uiso 1 1 calc R U . . .
C18 C 0.5708(7) 0.0242(5) 0.1268(4) 0.0388(15) Uani 1 1 d . . . . .
C19 C 0.7057(7) 0.0115(5) 0.1531(4) 0.0410(15) Uani 1 1 d . . . . .
H19 H 0.7513 0.0816 0.1505 0.049 Uiso 1 1 calc R U . . .
C20 C 0.7809(6) -0.1029(6) 0.1843(4) 0.0366(13) Uani 1 1 d . . . . .
C3AA C 0.9288(7) -0.1129(7) 0.2122(5) 0.0489(16) Uani 1 1 d . . . . .
H3AA H 0.9361 -0.1045 0.2777 0.073 Uiso 1 1 calc R U . . .
H3AB H 0.9728 -0.0490 0.1736 0.073 Uiso 1 1 calc R U . . .
H3AC H 0.9752 -0.1918 0.2036 0.073 Uiso 1 1 calc R U . . .
C22 C 0.5844(6) -0.1950(5) 0.1598(4) 0.0318(12) Uani 1 1 d . . . . .
C23 C 0.5202(7) -0.3015(5) 0.1616(4) 0.0377(14) Uani 1 1 d . . . . .
H23 H 0.5720 -0.3776 0.1831 0.045 Uiso 1 1 calc R U . . .
C24 C 0.3853(7) -0.2973(7) 0.1331(5) 0.0489(17) Uani 1 1 d . . . . .
H24 H 0.3452 -0.3701 0.1351 0.059 Uiso 1 1 calc R U . . .
C25 C 0.3068(8) -0.1869(7) 0.1013(5) 0.0507(18) Uani 1 1 d . . . . .
H25 H 0.2135 -0.1848 0.0819 0.061 Uiso 1 1 calc R U . . .
C26 C 0.3634(7) -0.0820(7) 0.0979(4) 0.0496(18) Uani 1 1 d . . . . .
H26 H 0.3085 -0.0077 0.0758 0.060 Uiso 1 1 calc R U . . .
C21 C 0.5044(7) -0.0809(5) 0.1269(4) 0.0372(14) Uani 1 1 d . . . . .
C15 C -0.0112(9) 0.4977(8) 0.8600(6) 0.076(3) Uani 1 1 d . . . . .
H15A H -0.0312 0.5367 0.9153 0.091 Uiso 1 1 calc R U . . .
H15B H -0.0917 0.4573 0.8467 0.091 Uiso 1 1 calc R U . . .
C14 C 0.0187(11) 0.5908(8) 0.7765(6) 0.082(3) Uani 1 1 d . . . . .
H14A H -0.0647 0.6489 0.7582 0.098 Uiso 1 1 calc R U . . .
H14B H 0.0940 0.6360 0.7920 0.098 Uiso 1 1 calc R U . . .
C0AA C 0.4109(16) -0.0353(12) 0.5005(10) 0.040(3) Uani 0.5 1 d . U P B -1
H0AA H 0.3315 -0.0727 0.4901 0.048 Uiso 0.5 1 calc R U P B -1
N10 N 0.2297(5) 0.3346(4) 0.6225(3) 0.0319(10) Uani 1 1 d . . . . .
O7AA O 0.9331(17) 0.1138(13) 0.4075(11) 0.104(6) Uani 0.5 1 d . . P A 1
N1 N 0.4402(6) 0.1900(4) 0.1890(3) 0.0409(13) Uani 1 1 d . . . . .
N21 N 0.7192(5) -0.2014(4) 0.1890(3) 0.0289(10) Uani 1 1 d . . . . .
N13 N 0.0605(6) 0.5242(5) 0.6988(4) 0.0451(13) Uani 1 1 d . . . . .
H13A H 0.1105 0.5696 0.6570 0.054 Uiso 1 1 calc R U . . .
H13B H -0.0160 0.5093 0.6690 0.054 Uiso 1 1 calc R U . . .
N16 N 0.1150(6) 0.4093(5) 0.8767(4) 0.0472(14) Uani 1 1 d . . . . .
H16A H 0.0966 0.3421 0.9163 0.057 Uiso 1 1 calc R U . . .
H16B H 0.1831 0.4420 0.9027 0.057 Uiso 1 1 calc R U . . .
N6 N 0.9566(8) 0.8031(6) 0.9372(5) 0.0631(17) Uani 1 1 d . . . . .
O2AA O 0.8445(6) 0.8150(5) 0.9738(4) 0.0759(19) Uani 1 1 d . . . . .
O3BA O 0.9687(9) 0.8545(7) 0.8551(5) 0.099(2) Uani 1 1 d . . . . .
O5AA O 1.0521(7) 0.7380(6) 0.9829(6) 0.095(2) Uani 1 1 d . . . . .
O7 O 0.704(4) 0.395(3) 0.085(2) 0.092(10) Uani 0.5 1 d . . P C 2
O3AA O 0.7671(8) 0.3365(6) 0.4234(6) 0.106(3) Uani 1 1 d . . . . .
O4AA O 0.5593(14) 0.1178(10) 0.6682(7) 0.061(3) Uani 0.5 1 d . U P B -1
H4AA H 0.6335 0.1489 0.6653 0.091 Uiso 0.5 1 calc R U P B -1
O13 O 0.9695(8) 0.0534(7) 0.5518(5) 0.092(2) Uani 1 1 d . . . A 1
Pd1 Pd 0.17588(5) 0.36591(4) 0.75208(3) 0.03328(17) Uani 1 1 d . . . . .
C1 C 0.6304(18) 0.0277(13) 0.4425(11) 0.044(3) Uani 0.5 1 d . U P B -1
H1 H 0.6986 0.0349 0.3960 0.053 Uiso 0.5 1 calc R U P B -1
C4 C 0.423(2) 0.0108(16) 0.5796(12) 0.042(3) Uani 0.5 1 d . U P B -1
H4 H 0.3547 0.0063 0.6262 0.050 Uiso 0.5 1 calc R U P B -1
C6AA C 0.521(2) -0.0278(15) 0.4300(11) 0.038(3) Uani 0.5 1 d . U P B -1
C1BA C 0.6453(18) 0.0745(13) 0.5218(10) 0.048(3) Uani 0.5 1 d . U P B -1
H1BA H 0.7246 0.1124 0.5316 0.057 Uiso 0.5 1 calc R U P B -1
O1AA O 0.5030(11) -0.0759(9) 0.3507(7) 0.047(2) Uani 0.5 1 d . U P B -1
H1AA H 0.4290 -0.1073 0.3539 0.071 Uiso 0.5 1 calc R U P B -1
C5AA C 0.5429(17) 0.0658(12) 0.5877(10) 0.041(3) Uani 0.5 1 d . U P B -1
N0AA N 0.5854(11) 0.4886(9) 0.0288(7) 0.036(2) Uani 0.5 1 d . . P D 1
O6 O 0.4671(12) 0.4537(9) 0.0365(6) 0.041(2) Uani 0.5 1 d . . P D 1
O1BA O 0.6117(13) 0.5763(8) -0.0284(7) 0.049(3) Uani 0.5 1 d . . P D 1
O8AA O 0.8994(17) 0.1527(11) 0.3250(9) 0.090(4) Uani 0.5 1 d . . P E 2
O6AA O 0.7559(13) 0.1366(11) 0.6744(8) 0.078(4) Uani 0.5 1 d . . P F 2
O0BA O 0.701(4) 0.428(2) 0.087(2) 0.057(6) Uani 0.5 1 d . . P D 1
O14 O -0.1423(7) 0.4249(7) 0.5869(7) 0.113(3) Uani 1 1 d . U . . .
N22 N -0.2388(10) 0.4119(11) 0.6467(9) 0.117(3) Uani 1 1 d . U . G 1
O15 O -0.2372(10) 0.4859(11) 0.7073(7) 0.145(4) Uani 1 1 d . U . G 1
O1 O -0.3406(10) 0.3888(12) 0.6241(8) 0.192(5) Uani 1 1 d . U . G 1

loop_
_atom_site_aniso_label
_atom_site_aniso_U_11
_atom_site_aniso_U_22
_atom_site_aniso_U_33
_atom_site_aniso_U_23
_atom_site_aniso_U_13
_atom_site_aniso_U_12
C11 0.028(3) 0.042(3) 0.032(3) -0.004(3) -0.001(2) 0.000(3)
C12 0.037(3) 0.038(3) 0.030(3) -0.004(2) -0.001(2) 0.000(3)
N2 0.080(11) 0.066(11) 0.062(10) -0.018(8) 0.007(8) -0.041(9)
C7 0.042(3) 0.024(3) 0.026(3) 0.002(2) -0.001(2) 0.004(2)
C8 0.040(3) 0.034(3) 0.038(3) -0.002(3) 0.006(3) -0.007(3)
C9 0.037(3) 0.038(3) 0.034(3) -0.007(3) 0.004(3) -0.005(3)
C6 0.055(4) 0.039(3) 0.039(4) -0.010(3) -0.003(3) 0.008(3)
C5 0.039(3) 0.042(3) 0.033(3) -0.007(3) -0.003(3) 0.011(3)
C7AA 0.042(3) 0.023(3) 0.033(3) 0.002(2) -0.003(3) 0.006(2)
C3 0.064(5) 0.037(3) 0.042(4) -0.015(3) 0.017(3) -0.013(3)
C2 0.063(5) 0.040(4) 0.040(4) 0.001(3) 0.014(3) -0.006(3)
C17 0.081(5) 0.037(3) 0.025(3) -0.002(3) 0.008(3) 0.014(3)
C18 0.060(4) 0.032(3) 0.019(3) -0.001(2) 0.002(3) 0.011(3)
C19 0.067(5) 0.027(3) 0.029(3) -0.006(2) 0.013(3) -0.006(3)
C20 0.042(3) 0.042(3) 0.026(3) -0.004(2) 0.009(2) -0.004(3)
C3AA 0.044(4) 0.055(4) 0.046(4) -0.004(3) 0.003(3) -0.006(3)
C22 0.041(3) 0.035(3) 0.018(2) -0.004(2) -0.001(2) 0.001(3)
C23 0.046(4) 0.032(3) 0.033(3) -0.005(2) -0.004(3) 0.004(3)
C24 0.043(4) 0.065(5) 0.039(4) -0.007(3) 0.003(3) -0.010(3)
C25 0.044(4) 0.068(5) 0.042(4) -0.021(3) 0.000(3) 0.005(4)
C26 0.051(4) 0.065(5) 0.027(3) -0.009(3) -0.001(3) 0.017(4)
C21 0.050(4) 0.038(3) 0.020(3) -0.003(2) 0.001(2) 0.007(3)
C15 0.082(6) 0.082(6) 0.053(5) -0.016(4) 0.017(4) 0.042(5)
C14 0.107(7) 0.060(5) 0.066(5) -0.018(4) -0.003(5) 0.055(5)
C0AA 0.052(7) 0.033(6) 0.030(5) 0.003(4) 0.000(5) 0.001(5)
N10 0.031(3) 0.032(2) 0.030(2) -0.001(2) -0.001(2) 0.002(2)
O7AA 0.124(13) 0.092(10) 0.091(10) 0.037(8) -0.043(9) -0.068(9)
N1 0.063(4) 0.027(3) 0.029(3) -0.003(2) 0.007(2) 0.008(2)
N21 0.038(3) 0.027(2) 0.020(2) -0.0035(18) 0.0043(19) 0.003(2)
N13 0.044(3) 0.039(3) 0.047(3) -0.004(2) -0.001(2) 0.012(2)
N16 0.057(4) 0.047(3) 0.035(3) -0.011(2) 0.004(3) 0.013(3)
N6 0.077(5) 0.051(4) 0.064(4) -0.015(3) -0.002(4) -0.009(4)
O2AA 0.082(4) 0.083(4) 0.042(3) 0.011(3) 0.013(3) 0.043(3)
O3BA 0.145(7) 0.101(5) 0.069(4) -0.021(4) 0.027(4) -0.076(5)
O5AA 0.055(4) 0.088(5) 0.142(7) -0.025(5) -0.032(4) 0.002(3)
O7 0.082(15) 0.13(3) 0.067(13) -0.004(16) 0.032(10) -0.057(18)
O3AA 0.087(5) 0.072(4) 0.163(8) -0.011(5) 0.018(5) -0.038(4)
O4AA 0.089(9) 0.056(6) 0.036(5) -0.005(4) 0.000(5) -0.008(6)
O13 0.101(6) 0.101(5) 0.084(5) -0.037(4) -0.001(4) -0.017(4)
Pd1 0.0372(3) 0.0309(3) 0.0288(2) -0.00462(17) 0.00144(17) 0.00762(18)
C1 0.058(7) 0.038(7) 0.035(6) -0.004(5) 0.001(5) 0.000(5)
C4 0.057(8) 0.031(7) 0.032(5) 0.003(5) -0.002(5) 0.010(6)
C6AA 0.053(8) 0.031(7) 0.025(5) 0.000(5) 0.001(5) 0.003(6)
C1BA 0.066(8) 0.035(7) 0.041(5) -0.004(5) -0.001(5) -0.001(6)
O1AA 0.055(6) 0.045(6) 0.037(5) -0.004(4) -0.002(4) 0.008(5)
C5AA 0.057(7) 0.026(5) 0.032(5) 0.008(4) -0.003(4) 0.012(5)
N0AA 0.043(6) 0.033(5) 0.030(5) -0.008(4) 0.001(5) 0.004(5)
O6 0.048(7) 0.035(5) 0.036(5) 0.001(4) -0.008(5) 0.000(5)
O1BA 0.062(7) 0.031(5) 0.052(6) 0.001(4) -0.001(5) -0.008(5)
O8AA 0.135(12) 0.058(7) 0.072(8) -0.003(6) 0.042(8) -0.002(8)
O6AA 0.089(9) 0.089(9) 0.073(8) -0.034(7) 0.024(7) -0.049(7)
O0BA 0.101(14) 0.040(7) 0.036(8) -0.003(5) -0.003(8) -0.034(7)
O14 0.058(4) 0.111(6) 0.177(7) -0.043(5) 0.007(4) -0.016(4)
N22 0.043(4) 0.135(9) 0.152(8) 0.042(6) -0.009(5) -0.023(5)
O15 0.106(7) 0.166(9) 0.128(7) 0.046(5) -0.002(5) 0.020(6)
O1 0.097(6) 0.277(12) 0.171(8) 0.101(7) -0.037(5) -0.093(7)

loop_
_atom_type_symbol
_atom_type_description
_atom_type_scat_dispersion_real
_atom_type_scat_dispersion_imag
_atom_type_scat_source
C C 0.0033 0.0016 'International Tables Vol C Tables 4.2.6.8 and 6.1.1.4'
H H 0.0000 0.0000 'International Tables Vol C Tables 4.2.6.8 and 6.1.1.4'
N N 0.0061 0.0033 'International Tables Vol C Tables 4.2.6.8 and 6.1.1.4'
O O 0.0106 0.0060 'International Tables Vol C Tables 4.2.6.8 and 6.1.1.4'
Pd Pd -0.9988 1.0072 'International Tables Vol C Tables 4.2.6.8 and 6.1.1.4'

loop_
_geom_angle_atom_site_label_1
_geom_angle_atom_site_label_2
_geom_angle_atom_site_label_3
_geom_angle
_geom_angle_site_symmetry_1
_geom_angle_site_symmetry_3
N10 C11 C12 123.0(6) . .
N10 C11 H11 118.5 . .
C12 C11 H11 118.5 . .
C11 C12 C7 119.6(6) . .
C11 C12 H12 120.2 . .
C7 C12 H12 120.2 . .
N2 N2 O13 64.0(17) 2_756 2_756
N2 N2 O7AA 169(2) 2_756 .
O13 N2 O7AA 114.2(16) 2_756 .
N2 N2 O13 60.0(13) 2_756 .
O13 N2 O13 124.0(14) 2_756 .
O7AA N2 O13 120.6(18) . .
C8 C7 C12 117.5(5) . .
C8 C7 C7AA 121.6(6) . .
C12 C7 C7AA 120.8(5) . .
C9 C8 C7 119.7(6) . .
C9 C8 H8 120.2 . .
C7 C8 H8 120.2 . .
N10 C9 C8 123.3(6) . .
N10 C9 H9 118.4 . .
C8 C9 H9 118.4 . .
N1 C6 C5 120.6(6) . .
N1 C6 H6 119.7 . .
C5 C6 H6 119.7 . .
C6 C5 C7AA 121.0(6) . .
C6 C5 H5 119.5 . .
C7AA C5 H5 119.5 . .
C5 C7AA C3 116.9(6) . .
C5 C7AA C7 121.3(6) . .
C3 C7AA C7 121.7(6) . .
C2 C3 C7AA 120.1(6) . .
C2 C3 H3 119.9 . .
C7AA C3 H3 119.9 . .
N1 C2 C3 120.8(6) . .
N1 C2 H2 119.6 . .
C3 C2 H2 119.6 . .
N1 C17 C18 109.0(5) . .
N1 C17 H17A 109.9 . .
C18 C17 H17A 109.9 . .
N1 C17 H17B 109.9 . .
C18 C17 H17B 109.9 . .
H17A C17 H17B 108.3 . .
C19 C18 C21 118.9(5) . .
C19 C18 C17 119.6(6) . .
C21 C18 C17 121.4(6) . .
C18 C19 C20 122.1(6) . .
C18 C19 H19 119.0 . .
C20 C19 H19 119.0 . .
N21 C20 C19 119.9(6) . .
N21 C20 C3AA 119.8(6) . .
C19 C20 C3AA 120.4(6) . .
C20 C3AA H3AA 109.5 . .
C20 C3AA H3AB 109.5 . .
H3AA C3AA H3AB 109.5 . .
C20 C3AA H3AC 109.5 . .
H3AA C3AA H3AC 109.5 . .
H3AB C3AA H3AC 109.5 . .
N21 C22 C23 120.7(5) . .
N21 C22 C21 121.1(5) . .
C23 C22 C21 118.2(5) . .
C24 C23 C22 121.7(6) . .
C24 C23 H23 119.1 . .
C22 C23 H23 119.1 . .
C23 C24 C25 120.4(7) . .
C23 C24 H24 119.8 . .
C25 C24 H24 119.8 . .
C26 C25 C24 120.3(7) . .
C26 C25 H25 119.9 . .
C24 C25 H25 119.9 . .
C25 C26 C21 121.8(6) . .
C25 C26 H26 119.1 . .
C21 C26 H26 119.1 . .
C18 C21 C22 117.0(6) . .
C18 C21 C26 125.4(6) . .
C22 C21 C26 117.6(6) . .
N16 C15 C14 106.1(7) . .
N16 C15 H15A 110.5 . .
C14 C15 H15A 110.5 . .
N16 C15 H15B 110.5 . .
C14 C15 H15B 110.5 . .
H15A C15 H15B 108.7 . .
N13 C14 C15 107.4(7) . .
N13 C14 H14A 110.2 . .
C15 C14 H14A 110.2 . .
N13 C14 H14B 110.2 . .
C15 C14 H14B 110.2 . .
H14A C14 H14B 108.5 . .
C4 C0AA C6AA 120.5(16) . .
C4 C0AA H0AA 119.7 . .
C6AA C0AA H0AA 119.7 . .
C11 N10 C9 116.9(5) . .
C11 N10 Pd1 122.2(4) . .
C9 N10 Pd1 120.9(4) . .
C2 N1 C6 120.4(5) . .
C2 N1 C17 119.3(6) . .
C6 N1 C17 120.3(6) . .
C20 N21 C22 120.9(5) . .
C20 N21 Pd1 119.3(4) . 2_656
C22 N21 Pd1 119.7(4) . 2_656
C14 N13 Pd1 109.0(4) . .
C14 N13 H13A 109.9 . .
Pd1 N13 H13A 109.9 . .
C14 N13 H13B 109.9 . .
Pd1 N13 H13B 109.9 . .
H13A N13 H13B 108.3 . .
C15 N16 Pd1 107.8(4) . .
C15 N16 H16A 110.1 . .
Pd1 N16 H16A 110.1 . .
C15 N16 H16B 110.1 . .
Pd1 N16 H16B 110.1 . .
H16A N16 H16B 108.5 . .
O2AA N6 O5AA 117.8(8) . .
O2AA N6 O3BA 118.9(8) . .
O5AA N6 O3BA 123.3(9) . .
C5AA O4AA H4AA 109.5 . .
N2 O13 N2 56.0(14) 2_756 .
N16 Pd1 N13 84.0(2) . .
N16 Pd1 N10 175.70(19) . .
N13 Pd1 N10 91.7(2) . .
N16 Pd1 N21 93.71(19) . 2_656
N13 Pd1 N21 176.0(2) . 2_656
N10 Pd1 N21 90.59(17) . 2_656
C6AA C1 C1BA 120.4(16) . .
C6AA C1 H1 119.8 . .
C1BA C1 H1 119.8 . .
C0AA C4 C5AA 115.4(17) . .
C0AA C4 H4 122.3 . .
C5AA C4 H4 122.3 . .
C1 C6AA O1AA 121.7(16) . .
C1 C6AA C0AA 120.2(15) . .
O1AA C6AA C0AA 118.1(17) . .
C1 C1BA C5AA 119.0(17) . .
C1 C1BA H1BA 120.5 . .
C5AA C1BA H1BA 120.5 . .
C6AA O1AA H1AA 109.5 . .
C1BA C5AA C4 124.5(17) . .
C1BA C5AA O4AA 117.8(16) . .
C4 C5AA O4AA 117.7(14) . .
O6 N0AA O1BA 43.8(7) 2_665 .
O6 N0AA O6 80.5(11) 2_665 .
O1BA N0AA O6 123.2(12) . .
O6 N0AA O0BA 155.3(18) 2_665 .
O1BA N0AA O0BA 114.6(16) . .
O6 N0AA O0BA 122.2(15) . .
O6 N0AA N0AA 42.6(7) 2_665 2_665
O1BA N0AA N0AA 85.8(10) . 2_665
O6 N0AA N0AA 37.9(6) . 2_665
O0BA N0AA N0AA 158.6(15) . 2_665
O1BA O6 N0AA 73.6(12) 2_665 2_665
O1BA O6 N0AA 165.9(14) 2_665 .
N0AA O6 N0AA 99.5(11) 2_665 .
O1BA O6 O6 125.4(14) 2_665 2_665
N0AA O6 O6 53.1(8) 2_665 2_665
N0AA O6 O6 46.4(8) . 2_665
O6 O1BA N0AA 62.5(10) 2_665 .
O1 N22 O14 119.1(15) . .
O1 N22 O15 118.9(15) . .
O14 N22 O15 112.1(11) . .

loop_
_geom_bond_atom_site_label_1
_geom_bond_atom_site_label_2
_geom_bond_distance
_geom_bond_site_symmetry_2
C11 N10 1.343(8) .
C11 C12 1.371(8) .
C11 H11 0.9500 .
C12 C7 1.389(8) .
C12 H12 0.9500 .
N2 N2 1.13(3) 2_756
N2 O13 1.184(17) 2_756
N2 O7AA 1.208(17) .
N2 O13 1.229(16) .
C7 C8 1.381(9) .
C7 C7AA 1.490(8) .
C8 C9 1.365(8) .
C8 H8 0.9500 .
C9 N10 1.348(8) .
C9 H9 0.9500 .
C6 N1 1.336(9) .
C6 C5 1.368(8) .
C6 H6 0.9500 .
C5 C7AA 1.384(9) .
C5 H5 0.9500 .
C7AA C3 1.387(9) .
C3 C2 1.382(9) .
C3 H3 0.9500 .
C2 N1 1.332(9) .
C2 H2 0.9500 .
C17 N1 1.491(7) .
C17 C18 1.513(8) .
C17 H17A 0.9900 .
C17 H17B 0.9900 .
C18 C19 1.355(10) .
C18 C21 1.420(9) .
C19 C20 1.415(8) .
C19 H19 0.9500 .
C20 N21 1.321(8) .
C20 C3AA 1.485(9) .
C3AA H3AA 0.9800 .
C3AA H3AB 0.9800 .
C3AA H3AC 0.9800 .
C22 N21 1.371(7) .
C22 C23 1.420(9) .
C22 C21 1.436(8) .
C23 C24 1.373(9) .
C23 H23 0.9500 .
C24 C25 1.395(10) .
C24 H24 0.9500 .
C25 C26 1.361(11) .
C25 H25 0.9500 .
C26 C21 1.441(9) .
C26 H26 0.9500 .
C15 N16 1.484(9) .
C15 C14 1.523(12) .
C15 H15A 0.9900 .
C15 H15B 0.9900 .
C14 N13 1.494(9) .
C14 H14A 0.9900 .
C14 H14B 0.9900 .
C0AA C4 1.35(2) .
C0AA C6AA 1.49(2) .
C0AA H0AA 0.9500 .
N10 Pd1 2.038(5) .
N21 Pd1 2.066(4) 2_656
N13 Pd1 2.035(5) .
N13 H13A 0.9100 .
N13 H13B 0.9100 .
N16 Pd1 2.031(5) .
N16 H16A 0.9100 .
N16 H16B 0.9100 .
N6 O2AA 1.219(9) .
N6 O5AA 1.237(9) .
N6 O3BA 1.252(9) .
O4AA C5AA 1.416(19) .
O4AA H4AA 0.8400 .
O13 N2 1.184(17) 2_756
Pd1 N21 2.066(4) 2_656
C1 C6AA 1.33(3) .
C1 C1BA 1.37(2) .
C1 H1 0.9500 .
C4 C5AA 1.40(3) .
C4 H4 0.9500 .
C6AA O1AA 1.38(2) .
C1BA C5AA 1.39(2) .
C1BA H1BA 0.9500 .
O1AA H1AA 0.8400 .
N0AA O6 1.143(13) 2_665
N0AA O1BA 1.236(14) .
N0AA O6 1.262(15) .
N0AA O0BA 1.44(4) .
N0AA N0AA 1.84(2) 2_665
O6 O1BA 0.892(12) 2_665
O6 N0AA 1.143(13) 2_665
O6 O6 1.56(2) 2_665
O1BA O6 0.892(12) 2_665
O14 N22 1.287(13) .
N22 O1 1.119(13) .
N22 O15 1.317(15) .

loop_
_geom_torsion_atom_site_label_1
_geom_torsion_atom_site_label_2
_geom_torsion_atom_site_label_3
_geom_torsion_atom_site_label_4
_geom_torsion
_geom_torsion_site_symmetry_1
_geom_torsion_site_symmetry_4
N10 C11 C12 C7 -0.3(9) . .
C11 C12 C7 C8 -1.0(8) . .
C11 C12 C7 C7AA 176.9(5) . .
C12 C7 C8 C9 1.5(8) . .
C7AA C7 C8 C9 -176.4(5) . .
C7 C8 C9 N10 -0.8(9) . .
N1 C6 C5 C7AA -0.1(9) . .
C6 C5 C7AA C3 1.9(8) . .
C6 C5 C7AA C7 -177.5(5) . .
C8 C7 C7AA C5 159.9(5) . .
C12 C7 C7AA C5 -18.0(8) . .
C8 C7 C7AA C3 -19.4(8) . .
C12 C7 C7AA C3 162.7(6) . .
C5 C7AA C3 C2 -1.8(9) . .
C7 C7AA C3 C2 177.6(6) . .
C7AA C3 C2 N1 -0.1(10) . .
N1 C17 C18 C19 -84.7(7) . .
N1 C17 C18 C21 92.6(7) . .
C21 C18 C19 C20 -2.7(9) . .
C17 C18 C19 C20 174.7(5) . .
C18 C19 C20 N21 -0.5(9) . .
C18 C19 C20 C3AA 179.8(6) . .
N21 C22 C23 C24 179.7(6) . .
C21 C22 C23 C24 -0.1(9) . .
C22 C23 C24 C25 0.0(10) . .
C23 C24 C25 C26 0.2(10) . .
C24 C25 C26 C21 -0.2(10) . .
C19 C18 C21 C22 3.0(8) . .
C17 C18 C21 C22 -174.3(5) . .
C19 C18 C21 C26 -177.8(6) . .
C17 C18 C21 C26 4.9(9) . .
N21 C22 C21 C18 -0.5(8) . .
C23 C22 C21 C18 179.4(5) . .
N21 C22 C21 C26 -179.7(5) . .
C23 C22 C21 C26 0.1(8) . .
C25 C26 C21 C18 -179.1(6) . .
C25 C26 C21 C22 0.0(9) . .
N16 C15 C14 N13 55.0(10) . .
C12 C11 N10 C9 1.1(8) . .
C12 C11 N10 Pd1 -178.4(4) . .
C8 C9 N10 C11 -0.5(9) . .
C8 C9 N10 Pd1 179.0(4) . .
C3 C2 N1 C6 2.0(10) . .
C3 C2 N1 C17 -176.4(6) . .
C5 C6 N1 C2 -1.9(9) . .
C5 C6 N1 C17 176.5(5) . .
C18 C17 N1 C2 101.1(7) . .
C18 C17 N1 C6 -77.3(8) . .
C19 C20 N21 C22 3.2(8) . .
C3AA C20 N21 C22 -177.1(5) . .
C19 C20 N21 Pd1 -173.4(4) . 2_656
C3AA C20 N21 Pd1 6.3(7) . 2_656
C23 C22 N21 C20 177.5(5) . .
C21 C22 N21 C20 -2.6(8) . .
C23 C22 N21 Pd1 -5.9(7) . 2_656
C21 C22 N21 Pd1 173.9(4) . 2_656
C15 C14 N13 Pd1 -37.3(9) . .
C14 C15 N16 Pd1 -46.1(9) . .
O13 N2 O13 N2 0.001(5) 2_756 2_756
O7AA N2 O13 N2 -167(3) . 2_756
C6AA C0AA C4 C5AA 1(2) . .
C1BA C1 C6AA O1AA -180.0(13) . .
C1BA C1 C6AA C0AA 2(2) . .
C4 C0AA C6AA C1 -2(2) . .
C4 C0AA C6AA O1AA -179.8(10) . .
C6AA C1 C1BA C5AA -2(2) . .
C1 C1BA C5AA C4 0(2) . .
C1 C1BA C5AA O4AA -178.4(11) . .
C0AA C4 C5AA C1BA 0(2) . .
C0AA C4 C5AA O4AA 178.7(12) . .
O6 N0AA O6 O1BA 60(5) 2_665 2_665
O1BA N0AA O6 O1BA 70(6) . 2_665
O0BA N0AA O6 O1BA -110(6) . 2_665
N0AA N0AA O6 O1BA 60(5) 2_665 2_665
O6 N0AA O6 N0AA 0.001(1) 2_665 2_665
O1BA N0AA O6 N0AA 10.5(12) . 2_665
O0BA N0AA O6 N0AA -169.5(17) . 2_665
O1BA N0AA O6 O6 10.5(12) . 2_665
O0BA N0AA O6 O6 -169.5(17) . 2_665
N0AA N0AA O6 O6 -0.001(1) 2_665 2_665
O6 N0AA O1BA O6 -15.0(17) . 2_665
O0BA N0AA O1BA O6 165.0(17) . 2_665
N0AA N0AA O1BA O6 -8.6(10) 2_665 2_665
